data_8102813
loop_
_publ_author_name
'Chun-Xiang Wang'
'Zhi-Feng Li'

_publ_section_title
;
 Crystal structure of
 diaquabis(m4-terephthalato)-(m2-oxalato)diyttrium(III),
 Y2(H2O)2(C8H4O4)2(C2O4)
;
_journal_issue 3
_journal_name_full 'Zeitschrift f\"ur Kristallographie - New Crystal Structures'
_journal_page_first 571
_journal_volume 225
_journal_year 2010
_chemical_formula_moiety 'C9 H6 O7 Y'
_chemical_formula_sum 'C9 H6 O7 Y'
_chemical_formula_weight 315.05
_chemical_name_systematic
; 
diaqua-bis(\m~4~-terephthalato-\m~2~-oxalato)-diyttrium(III),
[Y~2~(C~8~H~4~O~4~)~2~(C~2~O~4~)(H~2~O)~2~]
;
_space_group_IT_number 2
_symmetry_cell_setting triclinic
_symmetry_space_group_name_Hall '-P 1'
_symmetry_space_group_name_H-M 'P -1'
_atom_sites_solution_hydrogens geom
_atom_sites_solution_primary direct
_atom_sites_solution_secondary difmap
_audit_creation_method SHELXL-97
_cell_angle_alpha 75.318(8)
_cell_angle_beta 71.139(10)
_cell_angle_gamma 87.917(9)
_cell_formula_units_Z 2
_cell_length_a 7.099(4)
_cell_length_b 7.586(4)
_cell_length_c 10.214(6)
_cell_measurement_reflns_used 175
_cell_measurement_temperature 293(2)
_cell_measurement_theta_max 27.3
_cell_measurement_theta_min 2.1
_cell_volume 502.9(5)
_computing_cell_refinement 'SAINT (Bruker, 2004)'
_computing_data_collection 'SMART (Bruker, 2004)'
_computing_data_reduction SAINT
_computing_molecular_graphics 'SHELXTL (Bruker, 2000)'
_computing_publication_material SHELXTL
_computing_structure_refinement 'SHELXL-97 (Sheldrick, 1997)'
_computing_structure_solution 'SHELXS-97 (Sheldrick, 1997)'
_diffrn_ambient_temperature 293(2)
_diffrn_measured_fraction_theta_full 0.944
_diffrn_measured_fraction_theta_max 0.944
_diffrn_measurement_device_type 'Bruker SMART APEXII CCD area-detector'
_diffrn_measurement_method '\f and \w scans'
_diffrn_radiation_monochromator graphite
_diffrn_radiation_source 'fine-focus sealed tube'
_diffrn_radiation_type MoK\a
_diffrn_radiation_wavelength 0.71073
_diffrn_reflns_av_R_equivalents 0.0441
_diffrn_reflns_av_sigmaI/netI 0.1116
_diffrn_reflns_limit_h_max 8
_diffrn_reflns_limit_h_min -8
_diffrn_reflns_limit_k_max 9
_diffrn_reflns_limit_k_min -8
_diffrn_reflns_limit_l_max 12
_diffrn_reflns_limit_l_min -8
_diffrn_reflns_number 2715
_diffrn_reflns_theta_full 26.48
_diffrn_reflns_theta_max 26.48
_diffrn_reflns_theta_min 2.18
_exptl_absorpt_coefficient_mu 5.820
_exptl_absorpt_correction_T_max 0.671
_exptl_absorpt_correction_T_min 0.435
_exptl_absorpt_correction_type multi-scan
_exptl_absorpt_process_details 'SADABS (Sheldrick, 2003)'
_exptl_crystal_colour colorless
_exptl_crystal_density_diffrn 2.080
_exptl_crystal_density_method 'not measured'
_exptl_crystal_description column
_exptl_crystal_F_000 310
_exptl_crystal_size_max 0.26
_exptl_crystal_size_mid 0.13
_exptl_crystal_size_min 0.07
_refine_diff_density_max 1.230
_refine_diff_density_min -1.501
_refine_diff_density_rms 0.171
_refine_ls_extinction_coef 0.018(5)
_refine_ls_extinction_expression Fc^*^=kFc[1+0.001xFc^2^\l^3^/sin(2\q)]^-1/4^
_refine_ls_extinction_method SHELXL
_refine_ls_goodness_of_fit_ref 1.060
_refine_ls_hydrogen_treatment constr
_refine_ls_matrix_type full
_refine_ls_number_parameters 155
_refine_ls_number_reflns 1963
_refine_ls_number_restraints 0
_refine_ls_restrained_S_all 1.060
_refine_ls_R_factor_all 0.0779
_refine_ls_R_factor_gt 0.0602
_refine_ls_shift/su_max 0.001
_refine_ls_shift/su_mean 0.000
_refine_ls_structure_factor_coef Fsqd
_refine_ls_weighting_details 'calc w=1/[\s^2^(Fo^2^)+(0.0883P)^2^+0.0792P] where P=(Fo^2^+2Fc^2^)/3'
_refine_ls_weighting_scheme calc
_refine_ls_wR_factor_gt 0.1277
_refine_ls_wR_factor_ref 0.1343
_reflns_number_gt 1496
_reflns_number_total 1963
_reflns_threshold_expression >2sigma(I)
_cod_data_source_file 1267-3133.cff
_cod_data_source_block tref
_cod_original_sg_symbol_Hall '-p 1'
_cod_original_sg_symbol_H-M P-1
_cod_database_code 8102813

loop_
_symmetry_equiv_pos_as_xyz
'x, y, z'
'-x, -y, -z'

loop_
_atom_site_label
_atom_site_type_symbol
_atom_site_fract_x
_atom_site_fract_y
_atom_site_fract_z
_atom_site_U_iso_or_equiv
_atom_site_adp_type
_atom_site_occupancy
_atom_site_symmetry_multiplicity
_atom_site_Wyckoff_symbol
_atom_site_calc_flag
_atom_site_refinement_flags
_atom_site_disorder_assembly
_atom_site_disorder_group
Y Y 0.31330(8) 0.22026(5) 0.51398(5) 0.0208(3) Uani 1 2 i d . . .
O1 O 0.2421(7) 0.1363(5) 0.3283(4) 0.0272(11) Uani 1 2 i d . . .
O2 O 0.4754(6) -0.0383(4) 0.3751(4) 0.0258(11) Uani 1 2 i d . . .
O3 O 0.6152(7) 0.3350(4) 0.3456(4) 0.0287(11) Uani 1 2 i d . . .
O4 O 0.6975(7) 0.6208(5) 0.3275(4) 0.0331(13) Uani 1 2 i d . . .
O5 O 0.2497(8) 0.5110(5) 0.3938(5) 0.0332(12) Uani 1 2 i d . . .
O6 O 0.0269(7) 0.7287(4) 0.4093(4) 0.0312(12) Uani 1 2 i d . . .
O7 O 0.1365(6) -0.0471(4) 0.6615(4) 0.0301(12) Uani 1 2 i d . . .
H7A H 0.0188 -0.0453 0.6575 0.045 Uiso 1 2 i d . . .
H7B H 0.1918 -0.1467 0.6831 0.045 Uiso 1 2 i d . . .
C1 C 0.3813(10) 0.0330(6) 0.2901(6) 0.0233(16) Uani 1 2 i d . . .
C2 C 0.4404(10) 0.0099(6) 0.1415(6) 0.0236(16) Uani 1 2 i d . . .
C3 C 0.3238(11) 0.0748(8) 0.0555(7) 0.0370(19) Uani 1 2 i d . . .
H3 H 0.2053 0.1285 0.0925 0.044 Uiso 1 2 i calc R . .
C4 C 0.6205(12) -0.0616(8) 0.0822(7) 0.0352(19) Uani 1 2 i d . . .
H4 H 0.7040 -0.1008 0.1366 0.042 Uiso 1 2 i calc R . .
C5 C 0.7173(10) 0.4831(6) 0.2778(6) 0.0271(17) Uani 1 2 i d . . .
C6 C 0.8622(10) 0.4943(7) 0.1340(6) 0.0233(16) Uani 1 2 i d . . .
C7 C 1.0329(11) 0.6069(7) 0.0825(7) 0.035(2) Uani 1 2 i d . . .
H7 H 1.0551 0.6801 0.1371 0.042 Uiso 1 2 i calc R . .
C8 C 0.8292(11) 0.3888(7) 0.0498(7) 0.0329(18) Uani 1 2 i d . . .
H8 H 0.7134 0.3147 0.0826 0.039 Uiso 1 2 i calc R . .
C9 C 0.0826(11) 0.5693(6) 0.4421(6) 0.0238(16) Uani 1 2 i d . . .

loop_
_atom_site_aniso_label
_atom_site_aniso_U_11
_atom_site_aniso_U_22
_atom_site_aniso_U_33
_atom_site_aniso_U_23
_atom_site_aniso_U_13
_atom_site_aniso_U_12
Y 0.0283(5) 0.0142(3) 0.0174(4) -0.0009(2) -0.0071(3) 0.0091(2)
O1 0.026(3) 0.0294(18) 0.025(3) -0.0100(17) -0.006(2) 0.0148(19)
O2 0.031(3) 0.0265(17) 0.019(2) -0.0040(15) -0.009(2) 0.0062(17)
O3 0.035(3) 0.0181(15) 0.023(2) 0.0024(15) -0.003(2) 0.0077(17)
O4 0.052(4) 0.0267(18) 0.020(2) -0.0085(17) -0.009(3) 0.0041(19)
O5 0.031(3) 0.0226(17) 0.036(3) 0.0068(17) -0.009(3) 0.0093(19)
O6 0.032(3) 0.0145(15) 0.037(3) 0.0005(16) -0.005(3) 0.0125(16)
O7 0.024(3) 0.0201(16) 0.036(3) 0.0030(17) -0.005(3) 0.0098(17)
C1 0.030(4) 0.018(2) 0.021(3) -0.004(2) -0.008(3) 0.010(3)
C2 0.028(4) 0.018(2) 0.022(4) -0.002(2) -0.009(4) 0.015(2)
C3 0.041(5) 0.044(3) 0.028(4) -0.013(3) -0.014(4) 0.024(3)
C4 0.047(5) 0.047(3) 0.014(3) -0.006(3) -0.016(4) 0.019(3)
C5 0.034(4) 0.022(2) 0.024(4) -0.002(2) -0.011(4) 0.003(2)
C6 0.027(4) 0.020(2) 0.014(3) -0.002(2) 0.002(3) 0.008(2)
C7 0.046(5) 0.029(3) 0.025(4) -0.006(3) -0.005(4) -0.006(3)
C8 0.038(5) 0.029(3) 0.025(4) -0.009(3) 0.001(4) -0.006(3)
C9 0.025(4) 0.020(2) 0.022(4) -0.001(2) -0.005(4) 0.012(3)

loop_
_atom_type_symbol
_atom_type_description
_atom_type_scat_dispersion_real
_atom_type_scat_dispersion_imag
_atom_type_scat_source
C C 0.0033 0.0016 'International Tables Vol C Tables 4.2.6.8 and 6.1.1.4'
H H 0.0000 0.0000 'International Tables Vol C Tables 4.2.6.8 and 6.1.1.4'
O O 0.0106 0.0060 'International Tables Vol C Tables 4.2.6.8 and 6.1.1.4'
Y Y -2.7962 3.5667 'International Tables Vol C Tables 4.2.6.8 and 6.1.1.4'

loop_
_geom_angle_atom_site_label_1
_geom_angle_atom_site_label_2
_geom_angle_atom_site_label_3
_geom_angle
_geom_angle_site_symmetry_1
_geom_angle_site_symmetry_3
_geom_angle_publ_flag
O4 Y O3 99.09(15) 2_666 . ?
O4 Y O7 101.43(15) 2_666 . ?
O3 Y O7 143.43(14) . . ?
O4 Y O6 79.75(16) 2_666 2_566 ?
O3 Y O6 143.82(12) . 2_566 ?
O7 Y O6 70.16(13) . 2_566 ?
O4 Y O5 78.92(15) 2_666 . ?
O3 Y O5 75.08(15) . . ?
O7 Y O5 138.57(15) . . ?
O6 Y O5 69.19(14) 2_566 . ?
O4 Y O1 158.55(15) 2_666 . ?
O3 Y O1 85.91(14) . . ?
O7 Y O1 85.89(14) . . ?
O6 Y O1 83.96(15) 2_566 . ?
O5 Y O1 82.31(14) . . ?
O4 Y O2 82.81(14) 2_666 2_656 ?
O3 Y O2 81.48(14) . 2_656 ?
O7 Y O2 71.53(13) . 2_656 ?
O6 Y O2 133.37(14) 2_566 2_656 ?
O5 Y O2 147.38(13) . 2_656 ?
O1 Y O2 118.63(14) . 2_656 ?
O4 Y O2 150.85(14) 2_666 . ?
O3 Y O2 71.32(13) . . ?
O7 Y O2 76.05(15) . . ?
O6 Y O2 124.48(12) 2_566 . ?
O5 Y O2 122.44(15) . . ?
O1 Y O2 50.40(12) . . ?
O2 Y O2 68.74(13) 2_656 . ?
C1 O1 Y 102.2(3) . . ?
C1 O2 Y 163.8(4) . 2_656 ?
C1 O2 Y 84.9(4) . . ?
Y O2 Y 111.26(13) 2_656 . ?
C5 O3 Y 142.2(4) . . ?
C5 O4 Y 156.8(3) . 2_666 ?
C9 O5 Y 117.5(3) . . ?
C9 O6 Y 118.9(4) . 2_566 ?
Y O7 H7A 109.5 . . ?
Y O7 H7B 123.1 . . ?
H7A O7 H7B 121.8 . . ?
O1 C1 O2 119.3(5) . . ?
O1 C1 C2 118.8(4) . . ?
O2 C1 C2 121.8(6) . . ?
C4 C2 C3 118.3(6) . . ?
C4 C2 C1 121.0(5) . . ?
C3 C2 C1 120.5(6) . . ?
C4 C3 C2 121.3(7) 2_655 . ?
C4 C3 H3 119.3 2_655 . ?
C2 C3 H3 119.3 . . ?
C3 C4 C2 120.3(5) 2_655 . ?
C3 C4 H4 119.8 2_655 . ?
C2 C4 H4 119.8 . . ?
O4 C5 O3 122.4(6) . . ?
O4 C5 C6 119.1(4) . . ?
O3 C5 C6 118.5(5) . . ?
C7 C6 C8 119.1(6) . . ?
C7 C6 C5 120.8(5) . . ?
C8 C6 C5 120.0(5) . . ?
C8 C7 C6 120.3(5) 2_765 . ?
C8 C7 H7 119.8 2_765 . ?
C6 C7 H7 119.8 . . ?
C7 C8 C6 120.5(5) 2_765 . ?
C7 C8 H8 119.7 2_765 . ?
C6 C8 H8 119.7 . . ?
O5 C9 O6 128.0(6) . . ?
O5 C9 C9 117.5(6) . 2_566 ?
O6 C9 C9 114.5(8) . 2_566 ?

loop_
_geom_bond_atom_site_label_1
_geom_bond_atom_site_label_2
_geom_bond_distance
_geom_bond_site_symmetry_2
_geom_bond_publ_flag
Y O4 2.233(4) 2_666 ?
Y O3 2.303(5) . ?
Y O7 2.318(3) . ?
Y O6 2.337(5) 2_566 ?
Y O5 2.343(4) . ?
Y O1 2.348(4) . ?
Y O2 2.365(4) 2_656 ?
Y O2 2.716(4) . ?
O1 C1 1.262(8) . ?
O2 C1 1.266(6) . ?
O2 Y 2.365(4) 2_656 ?
O3 C5 1.268(6) . ?
O4 C5 1.257(7) . ?
O4 Y 2.233(4) 2_666 ?
O5 C9 1.241(8) . ?
O6 C9 1.255(6) . ?
O6 Y 2.337(5) 2_566 ?
O7 H7A 0.8490 . ?
O7 H7B 0.8510 . ?
C1 C2 1.492(9) . ?
C2 C4 1.383(10) . ?
C2 C3 1.386(7) . ?
C3 C4 1.361(9) 2_655 ?
C3 H3 0.9300 . ?
C4 C3 1.361(9) 2_655 ?
C4 H4 0.9300 . ?
C5 C6 1.480(10) . ?
C6 C7 1.382(8) . ?
C6 C8 1.389(8) . ?
C7 C8 1.381(9) 2_765 ?
C7 H7 0.9300 . ?
C8 C7 1.381(9) 2_765 ?
C8 H8 0.9300 . ?
C9 C9 1.563(12) 2_566 ?

loop_
_geom_torsion_atom_site_label_1
_geom_torsion_atom_site_label_2
_geom_torsion_atom_site_label_3
_geom_torsion_atom_site_label_4
_geom_torsion
_geom_torsion_site_symmetry_1
_geom_torsion_site_symmetry_2
_geom_torsion_site_symmetry_3
_geom_torsion_site_symmetry_4
_geom_torsion_publ_flag
O4 Y O1 C1 163.3(4) 2_666 . . . ?
O3 Y O1 C1 58.8(3) . . . . ?
O7 Y O1 C1 -85.6(3) . . . . ?
O6 Y O1 C1 -156.0(3) 2_566 . . . ?
O5 Y O1 C1 134.2(4) . . . . ?
O2 Y O1 C1 -19.2(4) 2_656 . . . ?
O2 Y O1 C1 -10.3(3) . . . . ?
O4 Y O2 C1 -165.1(3) 2_666 . . . ?
O3 Y O2 C1 -90.4(3) . . . . ?
O7 Y O2 C1 106.3(3) . . . . ?
O6 Y O2 C1 52.8(3) 2_566 . . . ?
O5 Y O2 C1 -32.9(4) . . . . ?
O1 Y O2 C1 10.0(3) . . . . ?
O2 Y O2 C1 -178.4(4) 2_656 . . . ?
O4 Y O2 Y 13.2(3) 2_666 . . 2_656 ?
O3 Y O2 Y 87.92(16) . . . 2_656 ?
O7 Y O2 Y -75.30(16) . . . 2_656 ?
O6 Y O2 Y -128.81(15) 2_566 . . 2_656 ?
O5 Y O2 Y 145.45(16) . . . 2_656 ?
O1 Y O2 Y -171.6(2) . . . 2_656 ?
O2 Y O2 Y 0.0 2_656 . . 2_656 ?
O4 Y O3 C5 -45.2(5) 2_666 . . . ?
O7 Y O3 C5 -168.7(5) . . . . ?
O6 Y O3 C5 39.8(6) 2_566 . . . ?
O5 Y O3 C5 30.7(5) . . . . ?
O1 Y O3 C5 113.8(5) . . . . ?
O2 Y O3 C5 -126.4(5) 2_656 . . . ?
O2 Y O3 C5 163.2(5) . . . . ?
O4 Y O5 C9 -70.1(4) 2_666 . . . ?
O3 Y O5 C9 -172.7(4) . . . . ?
O7 Y O5 C9 24.7(5) . . . . ?
O6 Y O5 C9 13.0(4) 2_566 . . . ?
O1 Y O5 C9 99.5(4) . . . . ?
O2 Y O5 C9 -127.2(4) 2_656 . . . ?
O2 Y O5 C9 131.5(4) . . . . ?
Y O1 C1 O2 19.8(5) . . . . ?
Y O1 C1 C2 -155.6(4) . . . . ?
Y O2 C1 O1 168.8(10) 2_656 . . . ?
Y O2 C1 O1 -16.7(4) . . . . ?
Y O2 C1 C2 -16.0(16) 2_656 . . . ?
Y O2 C1 C2 158.5(4) . . . . ?
O1 C1 C2 C4 163.3(5) . . . . ?
O2 C1 C2 C4 -11.9(7) . . . . ?
O1 C1 C2 C3 -10.9(7) . . . . ?
O2 C1 C2 C3 173.9(5) . . . . ?
C4 C2 C3 C4 3.0(9) . . . 2_655 ?
C1 C2 C3 C4 177.3(5) . . . 2_655 ?
C3 C2 C4 C3 -3.0(9) . . . 2_655 ?
C1 C2 C4 C3 -177.2(5) . . . 2_655 ?
Y O4 C5 O3 54.9(14) 2_666 . . . ?
Y O4 C5 C6 -126.2(10) 2_666 . . . ?
Y O3 C5 O4 27.6(8) . . . . ?
Y O3 C5 C6 -151.3(4) . . . . ?
O4 C5 C6 C7 30.5(8) . . . . ?
O3 C5 C6 C7 -150.6(5) . . . . ?
O4 C5 C6 C8 -150.5(5) . . . . ?
O3 C5 C6 C8 28.4(8) . . . . ?
C8 C6 C7 C8 -1.4(10) . . . 2_765 ?
C5 C6 C7 C8 177.6(5) . . . 2_765 ?
C7 C6 C8 C7 1.4(10) . . . 2_765 ?
C5 C6 C8 C7 -177.6(5) . . . 2_765 ?
Y O5 C9 O6 168.1(4) . . . . ?
Y O5 C9 C9 -12.0(7) . . . 2_566 ?
Y O6 C9 O5 167.8(4) 2_566 . . . ?
Y O6 C9 C9 -12.1(7) 2_566 . . 2_566 ?
